data_7158940
loop_
_publ_author_name
'Hsueh, Nai-Chen'
'Chang, Meng-Yang'

_publ_section_title
;
 Tandem cyclocondensation of 1,3-bis-sulfonylpropan-2-ones with
 arylaldehydes. One-pot synthesis of tris-sulfonyl 3-arylphenols
;
_journal_name_full 'Organic &amp; Biomolecular Chemistry'
_journal_paper_doi 10.1039/D2OB01703B
_journal_year 2022
_chemical_formula_moiety 'C17 H18 O7 S2'
_chemical_formula_sum 'C17 H18 O7 S2'
_chemical_formula_weight 398.43
_space_group_crystal_system triclinic
_space_group_IT_number 2
_space_group_name_Hall '-P 1'
_space_group_name_H-M_alt 'P -1'
_atom_sites_solution_hydrogens geom
_atom_sites_solution_primary iterative
_atom_sites_solution_secondary difmap
_audit_creation_date 2020-02-14
_audit_creation_method
;
Olex2 1.2
(compiled 2018.05.29 svn.r3508 for OlexSys, GUI svn.r5506)
;
_audit_update_record
;
2020-12-08 deposited with the CCDC.	2022-10-14 downloaded from the CCDC.
;
_cell_angle_alpha 100.946(3)
_cell_angle_beta 96.419(2)
_cell_angle_gamma 118.360(3)
_cell_formula_units_Z 2
_cell_length_a 9.8981(3)
_cell_length_b 9.9008(3)
_cell_length_c 10.6735(3)
_cell_measurement_reflns_used 8160
_cell_measurement_temperature 113(2)
_cell_measurement_theta_max 26.8950
_cell_measurement_theta_min 2.3890
_cell_volume 878.66(6)
_computing_cell_refinement 'CrysAlisPro 1.171.41.36a (Rigaku OD, 2019)'
_computing_data_collection 'CrysAlisPro 1.171.41.36a (Rigaku OD, 2019)'
_computing_data_reduction 'CrysAlisPro 1.171.41.36a (Rigaku OD, 2019)'
_computing_molecular_graphics 'Olex2 (Dolomanov et al., 2009)'
_computing_publication_material 'Olex2 (Dolomanov et al., 2009)'
_computing_structure_refinement 'XL (Sheldrick, 2008)'
_computing_structure_solution 'olex2.solve (Bourhis et al., 2015)'
_diffrn_ambient_temperature 113(2)
_diffrn_detector 'Hybrid Pixel Array Detector'
_diffrn_detector_area_resol_mean 10.0000
_diffrn_measured_fraction_theta_full 0.996
_diffrn_measured_fraction_theta_max 0.996
_diffrn_measurement_details
;
List of Runs (angles in degrees, time in seconds):

  # Type    Start    End  Width  t~exp~   \w     \q     \k     \f   Frames
#--------------------------------------------------------------------------
  1  \w    -30.00  -5.00   0.50    4.44    --   10.60 -80.00 -93.00   50
  2  \w     42.00  67.00   0.50    4.44    --   10.60  80.00  29.00   50
  3  \w      4.00  78.00   0.50    4.44    --  -10.90  80.00  29.00  148
  4  \w    -47.00  13.00   0.50    4.44    --  -10.90 -80.00 -93.00  120
  5  \w     44.00  70.00   0.50    4.44    --   10.60  77.00  90.00   52
  6  \w    -78.00  12.00   0.50    4.44    --   10.60 -57.00 -60.00  180
  7  \w     -2.00  24.00   0.50    4.44    --   10.60  82.00-180.00   52
  8  \w    -15.00  11.00   0.50    4.44    --   10.60 -82.00  60.00   52
  9  \w    -78.00  36.00   0.50    4.44    --   10.60 -77.00-150.00  228
 10  \w    -15.00  98.00   0.50    4.44    --   10.60  82.00  90.00  226
 11  \w    -62.00 -36.00   0.50    4.44    --   10.60 -82.00  60.00   52
 12  \w     21.00  77.00   0.50    4.44    --   10.60  77.00 150.00  112
 13  \w    -17.00  11.00   0.50    4.44    --   10.60  82.00 -30.00   56
 14  \w     15.00  41.00   0.50    4.44    --   10.60  82.00 -30.00   52
 15  \w     -8.00  85.00   0.50    4.44    --   10.60  82.00   0.00  186
 16  \w    -40.00  17.00   0.50    4.44    --  -10.90 -82.00  90.00  114
 17  \w    -98.00 -73.00   0.50    4.44    --  -10.90 -82.00  90.00   50
 18  \w    -83.00  14.00   0.50    4.44    --  -10.90 -77.00 150.00  194
;
_diffrn_measurement_device 'four-circle diffractometer'
_diffrn_measurement_device_type 'XtaLAB Pro II AFC12 (RINC): Kappa single'
_diffrn_measurement_method '\w scans'
_diffrn_orient_matrix_type 'CrysAlisPro convention (1999,Acta A55,543-557)'
_diffrn_orient_matrix_UB_11 -0.0146163000
_diffrn_orient_matrix_UB_12 0.0457962000
_diffrn_orient_matrix_UB_13 0.0504114000
_diffrn_orient_matrix_UB_21 0.0228980000
_diffrn_orient_matrix_UB_22 0.0613957000
_diffrn_orient_matrix_UB_23 -0.0320303000
_diffrn_orient_matrix_UB_31 -0.0792272000
_diffrn_orient_matrix_UB_32 -0.0362725000
_diffrn_orient_matrix_UB_33 -0.0357625000
_diffrn_radiation_monochromator mirror
_diffrn_radiation_probe x-ray
_diffrn_radiation_type MoK\a
_diffrn_radiation_wavelength 0.71073
_diffrn_reflns_av_R_equivalents 0.0282
_diffrn_reflns_av_unetI/netI 0.0322
_diffrn_reflns_limit_h_max 12
_diffrn_reflns_limit_h_min -11
_diffrn_reflns_limit_k_max 12
_diffrn_reflns_limit_k_min -12
_diffrn_reflns_limit_l_max 13
_diffrn_reflns_limit_l_min -11
_diffrn_reflns_number 14656
_diffrn_reflns_theta_full 26.00
_diffrn_reflns_theta_max 26.00
_diffrn_reflns_theta_min 2.00
_diffrn_source 'micro-focus sealed X-ray tube'
_diffrn_source_type 'Rigaku (Mo) X-ray Source'
_exptl_absorpt_coefficient_mu 0.341
_exptl_absorpt_correction_T_max 1.00000
_exptl_absorpt_correction_T_min 0.50235
_exptl_absorpt_correction_type multi-scan
_exptl_absorpt_process_details
;
CrysAlisPro 1.171.41.36a (Rigaku Oxford Diffraction, 2019)
Empirical absorption correction using spherical harmonics,
 implemented in SCALE3 ABSPACK scaling algorithm.
;
_exptl_crystal_colour 'light colourless'
_exptl_crystal_colour_modifier light
_exptl_crystal_colour_primary colourless
_exptl_crystal_density_diffrn 1.506
_exptl_crystal_density_method 'not measured'
_exptl_crystal_description block
_exptl_crystal_F_000 416
_exptl_crystal_size_max 0.2
_exptl_crystal_size_mid 0.2
_exptl_crystal_size_min 0.1
_refine_diff_density_max 0.393
_refine_diff_density_min -0.461
_refine_diff_density_rms 0.057
_refine_ls_extinction_method none
_refine_ls_goodness_of_fit_ref 1.045
_refine_ls_hydrogen_treatment constr
_refine_ls_matrix_type full
_refine_ls_number_parameters 237
_refine_ls_number_reflns 3438
_refine_ls_number_restraints 0
_refine_ls_restrained_S_all 1.045
_refine_ls_R_factor_all 0.0424
_refine_ls_R_factor_gt 0.0346
_refine_ls_shift/su_max 0.001
_refine_ls_shift/su_mean 0.000
_refine_ls_structure_factor_coef Fsqd
_refine_ls_weighting_details 'calc w=1/[\s^2^(Fo^2^)+(0.0429P)^2^+0.4777P] where P=(Fo^2^+2Fc^2^)/3'
_refine_ls_weighting_scheme calc
_refine_ls_wR_factor_gt 0.0868
_refine_ls_wR_factor_ref 0.0904
_reflns_number_gt 2966
_reflns_number_total 3438
_reflns_threshold_expression >2sigma(I)
_cod_data_source_file d2ob01703b2.cif
_cod_data_source_block mcomebs48
_cod_original_cell_volume 878.66(5)
_cod_database_code 7158940
_chemical_oxdiff_formula 'C16 H18 O7 S2'
_diffrn_oxdiff_digest_frames
;
01460424db12a05e967eab8acdd91f252800025753f
;
_reflns_odcompleteness_completeness 99.11
_reflns_odcompleteness_iscentric 1
_reflns_odcompleteness_theta 26.32
_olex2_refinement_description
;
1. Fixed Uiso
 At 1.2 times of:
  All C(H) groups, All C(H,H) groups
 At 1.5 times of:
  All C(H,H,H) groups
2.a Secondary CH2 refined with riding coordinates:
 C2(H2A,H2B), C10(H10A,H10B)
2.b Aromatic/amide H refined with riding coordinates:
 C4(H4), C5(H5), C7(H7), C8(H8), C12(H12), C13(H13), C15(H15), C16(H16)
2.c Idealised Me refined as rotating group:
 C9(H9A,H9B,H9C), C17(H17A,H17B,H17C)
;
_olex2_submission_special_instructions 'No special instructions were received'
_oxdiff_exptl_absorpt_empirical_details
;
Empirical correction (ABSPACK) includes:
- Absorption correction using spherical harmonics
- Frame scaling
;
_oxdiff_exptl_absorpt_empirical_full_max 1.455
_oxdiff_exptl_absorpt_empirical_full_min 0.689

loop_
_space_group_symop_id
_space_group_symop_operation_xyz
1 'x, y, z'
2 '-x, -y, -z'

loop_
_atom_site_label
_atom_site_type_symbol
_atom_site_fract_x
_atom_site_fract_y
_atom_site_fract_z
_atom_site_U_iso_or_equiv
_atom_site_adp_type
_atom_site_occupancy
_atom_site_calc_flag
_atom_site_disorder_assembly
_atom_site_disorder_group
_atom_site_refinement_flags_posn
S1 S 0.13312(5) 0.66850(5) 0.17663(4) 0.01749(13) Uani 1 d . . .
S2 S 0.33081(5) 0.27725(5) 0.08080(4) 0.01761(13) Uani 1 d . . .
O1 O 0.44019(16) 0.61245(15) 0.24565(12) 0.0233(3) Uani 1 d . . .
O2 O 0.01913(15) 0.50091(15) 0.15037(12) 0.0229(3) Uani 1 d . . .
O3 O 0.08809(16) 0.77056(16) 0.12768(12) 0.0232(3) Uani 1 d . . .
O4 O 0.35936(16) 0.95125(15) 0.74620(12) 0.0223(3) Uani 1 d . . .
O5 O 0.50055(15) 0.35280(16) 0.11292(13) 0.0225(3) Uani 1 d . . .
O6 O 0.24255(17) 0.13468(15) -0.02682(13) 0.0253(3) Uani 1 d . . .
O7 O 0.07761(16) 0.18852(17) 0.54811(13) 0.0270(3) Uani 1 d . . .
C1 C 0.3490(2) 0.5737(2) 0.14286(17) 0.0161(4) Uani 1 d . . .
C2 C 0.2951(2) 0.6850(2) 0.10803(17) 0.0168(4) Uani 1 d . . .
H2A H 0.2633 0.6593 0.0114 0.020 Uiso 1 calc . . R
H2B H 0.3844 0.7966 0.1409 0.020 Uiso 1 calc . . R
C3 C 0.2071(2) 0.7486(2) 0.34688(17) 0.0176(4) Uani 1 d . . .
C4 C 0.1858(2) 0.6482(2) 0.42669(18) 0.0221(4) Uani 1 d . . .
H4 H 0.1371 0.5363 0.3888 0.027 Uiso 1 calc . . R
C5 C 0.2356(2) 0.7113(2) 0.56216(19) 0.0222(4) Uani 1 d . . .
H5 H 0.2199 0.6432 0.6177 0.027 Uiso 1 calc . . R
C6 C 0.3090(2) 0.8758(2) 0.61532(17) 0.0183(4) Uani 1 d . . .
C7 C 0.3329(2) 0.9761(2) 0.53435(18) 0.0187(4) Uani 1 d . . .
H7 H 0.3852 1.0884 0.5718 0.022 Uiso 1 calc . . R
C8 C 0.2811(2) 0.9132(2) 0.40028(18) 0.0181(4) Uani 1 d . . .
H8 H 0.2956 0.9812 0.3449 0.022 Uiso 1 calc . . R
C9 C 0.3142(3) 0.8544(2) 0.83569(19) 0.0266(5) Uani 1 d . . .
H9A H 0.1998 0.7805 0.8104 0.040 Uiso 1 calc . . GR
H9B H 0.3435 0.9233 0.9249 0.040 Uiso 1 calc . . GR
H9C H 0.3686 0.7934 0.8327 0.040 Uiso 1 calc . . GR
C10 C 0.2792(2) 0.4155(2) 0.04049(17) 0.0170(4) Uani 1 d . . .
H10A H 0.3119 0.4368 -0.0413 0.020 Uiso 1 calc . . R
H10B H 0.1628 0.3642 0.0216 0.020 Uiso 1 calc . . R
C11 C 0.2608(2) 0.2424(2) 0.22160(17) 0.0175(4) Uani 1 d . . .
C12 C 0.3653(2) 0.3121(2) 0.34394(18) 0.0186(4) Uani 1 d . . .
H12 H 0.4758 0.3716 0.3506 0.022 Uiso 1 calc . . R
C13 C 0.3088(2) 0.2951(2) 0.45618(18) 0.0189(4) Uani 1 d . . .
H13 H 0.3799 0.3417 0.5400 0.023 Uiso 1 calc . . R
C14 C 0.1462(2) 0.2089(2) 0.44491(18) 0.0201(4) Uani 1 d . . .
C15 C 0.0420(2) 0.1365(2) 0.32124(19) 0.0223(4) Uani 1 d . . .
H15 H -0.0685 0.0756 0.3142 0.027 Uiso 1 calc . . R
C16 C 0.0985(2) 0.1530(2) 0.20960(18) 0.0209(4) Uani 1 d . . .
H16 H 0.0278 0.1041 0.1255 0.025 Uiso 1 calc . . R
C17 C 0.1780(3) 0.2634(3) 0.67710(19) 0.0293(5) Uani 1 d . . .
H17A H 0.2521 0.2247 0.6864 0.044 Uiso 1 calc . . GR
H17B H 0.1138 0.2376 0.7420 0.044 Uiso 1 calc . . GR
H17C H 0.2371 0.3795 0.6914 0.044 Uiso 1 calc . . GR

loop_
_atom_site_aniso_label
_atom_site_aniso_U_11
_atom_site_aniso_U_22
_atom_site_aniso_U_33
_atom_site_aniso_U_23
_atom_site_aniso_U_13
_atom_site_aniso_U_12
S1 0.0149(2) 0.0206(3) 0.0167(2) 0.00341(18) 0.00280(18) 0.0096(2)
S2 0.0175(3) 0.0191(2) 0.0197(2) 0.00563(19) 0.00708(19) 0.0113(2)
O1 0.0215(7) 0.0238(7) 0.0218(7) 0.0038(6) -0.0011(6) 0.0115(6)
O2 0.0184(7) 0.0210(7) 0.0211(7) 0.0015(5) 0.0046(6) 0.0053(6)
O3 0.0228(8) 0.0301(8) 0.0212(7) 0.0045(6) 0.0016(6) 0.0187(6)
O4 0.0261(8) 0.0232(7) 0.0165(6) 0.0046(5) 0.0041(6) 0.0123(6)
O5 0.0163(7) 0.0289(7) 0.0295(7) 0.0126(6) 0.0101(6) 0.0143(6)
O6 0.0304(8) 0.0213(7) 0.0239(7) 0.0014(6) 0.0082(6) 0.0143(6)
O7 0.0199(8) 0.0396(9) 0.0194(7) 0.0066(6) 0.0081(6) 0.0133(7)
C1 0.0133(9) 0.0194(9) 0.0183(9) 0.0079(7) 0.0067(8) 0.0087(8)
C2 0.0152(9) 0.0192(9) 0.0173(9) 0.0064(7) 0.0055(7) 0.0089(8)
C3 0.0158(10) 0.0223(10) 0.0173(9) 0.0042(8) 0.0050(7) 0.0120(8)
C4 0.0243(11) 0.0182(10) 0.0230(10) 0.0046(8) 0.0056(8) 0.0107(9)
C5 0.0261(11) 0.0224(10) 0.0222(10) 0.0085(8) 0.0070(8) 0.0143(9)
C6 0.0143(9) 0.0232(10) 0.0182(9) 0.0030(8) 0.0030(7) 0.0112(8)
C7 0.0152(10) 0.0183(9) 0.0225(9) 0.0042(8) 0.0044(8) 0.0090(8)
C8 0.0154(10) 0.0217(10) 0.0206(9) 0.0079(8) 0.0069(8) 0.0109(8)
C9 0.0355(13) 0.0313(11) 0.0205(10) 0.0103(9) 0.0070(9) 0.0215(10)
C10 0.0157(10) 0.0215(10) 0.0161(9) 0.0058(7) 0.0039(7) 0.0108(8)
C11 0.0188(10) 0.0173(9) 0.0199(9) 0.0064(7) 0.0071(8) 0.0108(8)
C12 0.0145(10) 0.0172(9) 0.0248(10) 0.0072(8) 0.0048(8) 0.0081(8)
C13 0.0178(10) 0.0176(9) 0.0191(9) 0.0044(7) 0.0012(8) 0.0082(8)
C14 0.0212(10) 0.0213(10) 0.0221(9) 0.0075(8) 0.0090(8) 0.0128(8)
C15 0.0140(10) 0.0261(10) 0.0252(10) 0.0064(8) 0.0065(8) 0.0088(9)
C16 0.0152(10) 0.0225(10) 0.0215(9) 0.0033(8) 0.0026(8) 0.0084(8)
C17 0.0294(12) 0.0403(13) 0.0192(10) 0.0063(9) 0.0087(9) 0.0186(10)

loop_
_atom_type_symbol
_atom_type_description
_atom_type_scat_dispersion_real
_atom_type_scat_dispersion_imag
_atom_type_scat_source
C C 0.0033 0.0016 'International Tables Vol C Tables 4.2.6.8 and 6.1.1.4'
H H 0.0000 0.0000 'International Tables Vol C Tables 4.2.6.8 and 6.1.1.4'
O O 0.0106 0.0060 'International Tables Vol C Tables 4.2.6.8 and 6.1.1.4'
S S 0.1246 0.1234 'International Tables Vol C Tables 4.2.6.8 and 6.1.1.4'

loop_
_geom_angle_atom_site_label_1
_geom_angle_atom_site_label_2
_geom_angle_atom_site_label_3
_geom_angle
_geom_angle_site_symmetry_1
_geom_angle_site_symmetry_3
_geom_angle_publ_flag
O2 S1 C2 107.81(8) . . ?
O2 S1 C3 108.05(8) . . ?
O3 S1 O2 119.70(8) . . ?
O3 S1 C2 105.53(8) . . ?
O3 S1 C3 108.38(8) . . ?
C3 S1 C2 106.69(9) . . ?
O5 S2 C10 108.66(8) . . ?
O5 S2 C11 109.26(8) . . ?
O6 S2 O5 118.12(8) . . ?
O6 S2 C10 105.70(8) . . ?
O6 S2 C11 109.92(8) . . ?
C11 S2 C10 104.24(9) . . ?
C6 O4 C9 117.92(15) . . ?
C14 O7 C17 117.92(16) . . ?
O1 C1 C2 120.89(16) . . ?
O1 C1 C10 124.31(16) . . ?
C10 C1 C2 114.80(15) . . ?
S1 C2 H2A 109.2 . . ?
S1 C2 H2B 109.2 . . ?
C1 C2 S1 111.93(12) . . ?
C1 C2 H2A 109.2 . . ?
C1 C2 H2B 109.2 . . ?
H2A C2 H2B 107.9 . . ?
C4 C3 S1 120.08(14) . . ?
C4 C3 C8 120.97(17) . . ?
C8 C3 S1 118.89(14) . . ?
C3 C4 H4 120.0 . . ?
C3 C4 C5 119.91(17) . . ?
C5 C4 H4 120.0 . . ?
C4 C5 H5 120.5 . . ?
C4 C5 C6 119.01(17) . . ?
C6 C5 H5 120.5 . . ?
O4 C6 C5 124.43(17) . . ?
O4 C6 C7 114.86(16) . . ?
C5 C6 C7 120.70(17) . . ?
C6 C7 H7 119.9 . . ?
C8 C7 C6 120.25(17) . . ?
C8 C7 H7 119.9 . . ?
C3 C8 H8 120.4 . . ?
C7 C8 C3 119.15(17) . . ?
C7 C8 H8 120.4 . . ?
O4 C9 H9A 109.5 . . ?
O4 C9 H9B 109.5 . . ?
O4 C9 H9C 109.5 . . ?
H9A C9 H9B 109.5 . . ?
H9A C9 H9C 109.5 . . ?
H9B C9 H9C 109.5 . . ?
S2 C10 H10A 108.2 . . ?
S2 C10 H10B 108.2 . . ?
C1 C10 S2 116.35(12) . . ?
C1 C10 H10A 108.2 . . ?
C1 C10 H10B 108.2 . . ?
H10A C10 H10B 107.4 . . ?
C12 C11 S2 120.13(14) . . ?
C12 C11 C16 120.89(17) . . ?
C16 C11 S2 118.84(14) . . ?
C11 C12 H12 120.0 . . ?
C13 C12 C11 120.07(18) . . ?
C13 C12 H12 120.0 . . ?
C12 C13 H13 120.4 . . ?
C12 C13 C14 119.26(17) . . ?
C14 C13 H13 120.4 . . ?
O7 C14 C13 124.33(17) . . ?
O7 C14 C15 115.39(17) . . ?
C13 C14 C15 120.29(17) . . ?
C14 C15 H15 119.8 . . ?
C16 C15 C14 120.35(18) . . ?
C16 C15 H15 119.8 . . ?
C11 C16 H16 120.4 . . ?
C15 C16 C11 119.11(17) . . ?
C15 C16 H16 120.4 . . ?
O7 C17 H17A 109.5 . . ?
O7 C17 H17B 109.5 . . ?
O7 C17 H17C 109.5 . . ?
H17A C17 H17B 109.5 . . ?
H17A C17 H17C 109.5 . . ?
H17B C17 H17C 109.5 . . ?

loop_
_geom_bond_atom_site_label_1
_geom_bond_atom_site_label_2
_geom_bond_distance
_geom_bond_site_symmetry_2
_geom_bond_publ_flag
S1 O2 1.4419(13) . ?
S1 O3 1.4385(13) . ?
S1 C2 1.7868(19) . ?
S1 C3 1.7524(18) . ?
S2 O5 1.4421(13) . ?
S2 O6 1.4364(14) . ?
S2 C10 1.7776(18) . ?
S2 C11 1.7496(18) . ?
O1 C1 1.206(2) . ?
O4 C6 1.361(2) . ?
O4 C9 1.438(2) . ?
O7 C14 1.355(2) . ?
O7 C17 1.428(2) . ?
C1 C2 1.519(2) . ?
C1 C10 1.509(2) . ?
C2 H2A 0.9900 . ?
C2 H2B 0.9900 . ?
C3 C4 1.386(3) . ?
C3 C8 1.392(3) . ?
C4 H4 0.9500 . ?
C4 C5 1.389(3) . ?
C5 H5 0.9500 . ?
C5 C6 1.391(3) . ?
C6 C7 1.392(3) . ?
C7 H7 0.9500 . ?
C7 C8 1.376(3) . ?
C8 H8 0.9500 . ?
C9 H9A 0.9800 . ?
C9 H9B 0.9800 . ?
C9 H9C 0.9800 . ?
C10 H10A 0.9900 . ?
C10 H10B 0.9900 . ?
C11 C12 1.389(2) . ?
C11 C16 1.393(3) . ?
C12 H12 0.9500 . ?
C12 C13 1.383(3) . ?
C13 H13 0.9500 . ?
C13 C14 1.395(3) . ?
C14 C15 1.398(3) . ?
C15 H15 0.9500 . ?
C15 C16 1.377(3) . ?
C16 H16 0.9500 . ?
C17 H17A 0.9800 . ?
C17 H17B 0.9800 . ?
C17 H17C 0.9800 . ?

loop_
_geom_torsion_atom_site_label_1
_geom_torsion_atom_site_label_2
_geom_torsion_atom_site_label_3
_geom_torsion_atom_site_label_4
_geom_torsion
_geom_torsion_site_symmetry_1
_geom_torsion_site_symmetry_2
_geom_torsion_site_symmetry_3
_geom_torsion_site_symmetry_4
_geom_torsion_publ_flag
S1 C3 C4 C5 -175.87(15) . . . . ?
S1 C3 C8 C7 177.00(14) . . . . ?
S2 C11 C12 C13 174.74(14) . . . . ?
S2 C11 C16 C15 -174.54(14) . . . . ?
O1 C1 C2 S1 -84.20(19) . . . . ?
O1 C1 C10 S2 2.9(2) . . . . ?
O2 S1 C2 C1 -46.79(14) . . . . ?
O2 S1 C3 C4 16.45(18) . . . . ?
O2 S1 C3 C8 -160.81(14) . . . . ?
O3 S1 C2 C1 -175.80(12) . . . . ?
O3 S1 C3 C4 147.56(15) . . . . ?
O3 S1 C3 C8 -29.71(17) . . . . ?
O4 C6 C7 C8 -177.37(16) . . . . ?
O5 S2 C10 C1 -56.02(15) . . . . ?
O5 S2 C11 C12 11.91(17) . . . . ?
O5 S2 C11 C16 -172.42(14) . . . . ?
O6 S2 C10 C1 176.26(13) . . . . ?
O6 S2 C11 C12 143.02(15) . . . . ?
O6 S2 C11 C16 -41.31(17) . . . . ?
O7 C14 C15 C16 178.28(17) . . . . ?
C2 S1 C3 C4 -99.24(17) . . . . ?
C2 S1 C3 C8 83.50(16) . . . . ?
C2 C1 C10 S2 -176.78(12) . . . . ?
C3 S1 C2 C1 69.06(14) . . . . ?
C3 C4 C5 C6 -1.1(3) . . . . ?
C4 C3 C8 C7 -0.2(3) . . . . ?
C4 C5 C6 O4 178.35(17) . . . . ?
C4 C5 C6 C7 -0.3(3) . . . . ?
C5 C6 C7 C8 1.4(3) . . . . ?
C6 C7 C8 C3 -1.1(3) . . . . ?
C8 C3 C4 C5 1.3(3) . . . . ?
C9 O4 C6 C5 -9.4(3) . . . . ?
C9 O4 C6 C7 169.30(16) . . . . ?
C10 S2 C11 C12 -104.10(16) . . . . ?
C10 S2 C11 C16 71.58(16) . . . . ?
C10 C1 C2 S1 95.44(16) . . . . ?
C11 S2 C10 C1 60.39(15) . . . . ?
C11 C12 C13 C14 -0.7(3) . . . . ?
C12 C11 C16 C15 1.1(3) . . . . ?
C12 C13 C14 O7 -178.03(17) . . . . ?
C12 C13 C14 C15 1.9(3) . . . . ?
C13 C14 C15 C16 -1.7(3) . . . . ?
C14 C15 C16 C11 0.2(3) . . . . ?
C16 C11 C12 C13 -0.8(3) . . . . ?
C17 O7 C14 C13 1.6(3) . . . . ?
C17 O7 C14 C15 -178.34(17) . . . . ?
